data_7152663
loop_
_publ_author_name
'McIntosh, Melissa L.'
'Naffziger, Michael R.'
'Ashburn, Bradley O.'
'Zakharov, Lev N.'
'Carter, Rich G.'

_publ_section_title
;
 Highly regioselective nitrile oxide dipolar cycloadditions with
 ortho-nitrophenyl alkynes.
;
_journal_issue 46
_journal_name_full 'Organic &amp; biomolecular chemistry'
_journal_page_first 9204
_journal_page_last 9213
_journal_paper_doi 10.1039/c2ob26267c
_journal_volume 10
_journal_year 2012
_chemical_formula_sum 'C18 H16 N2 O3'
_chemical_formula_weight 308.33
_chemical_name_systematic
;

?

;
_space_group_IT_number 33
_symmetry_cell_setting orthorhombic
_symmetry_space_group_name_Hall 'P 2c -2n'
_symmetry_space_group_name_H-M 'P n a 21'
_atom_sites_solution_hydrogens geom
_atom_sites_solution_primary direct
_atom_sites_solution_secondary difmap
_audit_creation_method SHELXLTL
_cell_angle_alpha 90.00
_cell_angle_beta 90.00
_cell_angle_gamma 90.00
_cell_formula_units_Z 8
_cell_length_a 19.125(5)
_cell_length_b 7.3751(19)
_cell_length_c 22.492(6)
_cell_measurement_reflns_used 5456
_cell_measurement_temperature 173(2)
_cell_measurement_theta_max 22.87
_cell_measurement_theta_min 2.31
_cell_volume 3172.5(14)
_computing_cell_refinement 'Bruker SAINT'
_computing_data_collection 'Bruker SMART'
_computing_data_reduction 'Bruker SAINT'
_computing_molecular_graphics 'Bruker SHELXTL'
_computing_publication_material 'Bruker SHELXTL'
_computing_structure_refinement 'Bruker SHELXTL'
_computing_structure_solution 'Bruker SHELXTL'
_diffrn_ambient_temperature 173(2)
_diffrn_measured_fraction_theta_full 1.000
_diffrn_measured_fraction_theta_max 1.000
_diffrn_measurement_device_type 'Bruker Apex CCD area detector'
_diffrn_measurement_method 'phi and omega scans'
_diffrn_radiation_monochromator graphite
_diffrn_radiation_source 'fine-focus sealed tube'
_diffrn_radiation_type MoK\a
_diffrn_radiation_wavelength 0.71073
_diffrn_reflns_av_R_equivalents 0.0383
_diffrn_reflns_av_sigmaI/netI 0.0332
_diffrn_reflns_limit_h_max 22
_diffrn_reflns_limit_h_min -22
_diffrn_reflns_limit_k_max 8
_diffrn_reflns_limit_k_min -8
_diffrn_reflns_limit_l_max 26
_diffrn_reflns_limit_l_min -26
_diffrn_reflns_number 22732
_diffrn_reflns_theta_full 25.00
_diffrn_reflns_theta_max 25.00
_diffrn_reflns_theta_min 1.81
_exptl_absorpt_coefficient_mu 0.089
_exptl_absorpt_correction_T_max 0.9894
_exptl_absorpt_correction_T_min 0.9669
_exptl_absorpt_correction_type multi-scan
_exptl_absorpt_process_details SADABS
_exptl_crystal_colour colorless
_exptl_crystal_density_diffrn 1.291
_exptl_crystal_density_method 'not measured'
_exptl_crystal_description prizm
_exptl_crystal_F_000 1296
_exptl_crystal_size_max 0.38
_exptl_crystal_size_mid 0.19
_exptl_crystal_size_min 0.12
_refine_diff_density_max 0.349
_refine_diff_density_min -0.166
_refine_diff_density_rms 0.055
_refine_ls_abs_structure_details 'Flack H D (1983), Acta Cryst. A39, 876-881'
_refine_ls_abs_structure_Flack 0.3(13)
_refine_ls_extinction_method none
_refine_ls_goodness_of_fit_ref 1.012
_refine_ls_hydrogen_treatment constr
_refine_ls_matrix_type full
_refine_ls_number_parameters 416
_refine_ls_number_reflns 5589
_refine_ls_number_restraints 1
_refine_ls_restrained_S_all 1.012
_refine_ls_R_factor_all 0.0598
_refine_ls_R_factor_gt 0.0521
_refine_ls_shift/su_max 0.002
_refine_ls_shift/su_mean 0.000
_refine_ls_structure_factor_coef Fsqd
_refine_ls_weighting_details 'calc w=1/[\s^2^(Fo^2^)+(0.1030P)^2^+0.1702P] where P=(Fo^2^+2Fc^2^)/3'
_refine_ls_weighting_scheme calc
_refine_ls_wR_factor_gt 0.1346
_refine_ls_wR_factor_ref 0.1442
_reflns_number_gt 4950
_reflns_number_total 5589
_reflns_threshold_expression >2sigma(I)
_cod_data_source_file c2ob26267c.txt
_cod_data_source_block rc63
_cod_depositor_comments
;
The following automatic conversions were performed:

'_symmetry_cell_setting' value 'Orthorhombic' changed to
'orthorhombic' according to
/home/saulius/struct/CIF-dictionaries/cif_core.dic dictionary named
'cif_core.dic' version 2.4.2 from 2011-04-26.

Automatic conversion script
Id: cif_fix_values 1891 2012-01-12 08:04:46Z andrius 
;
_cod_original_sg_symbol_H-M Pna2(1)
_cod_database_code 7152663

loop_
_symmetry_equiv_pos_as_xyz
'x, y, z'
'-x, -y, z+1/2'
'x+1/2, -y+1/2, z'
'-x+1/2, y+1/2, z+1/2'

loop_
_atom_site_label
_atom_site_type_symbol
_atom_site_fract_x
_atom_site_fract_y
_atom_site_fract_z
_atom_site_U_iso_or_equiv
_atom_site_adp_type
_atom_site_occupancy
_atom_site_symmetry_multiplicity
_atom_site_calc_flag
_atom_site_refinement_flags
O1 O 0.34585(14) 0.6597(3) 0.42318(15) 0.0726(8) Uani 1 1 d .
O2 O 0.28050(14) 0.4571(3) 0.46298(12) 0.0679(7) Uani 1 1 d .
O3 O 0.22323(9) 0.2317(3) 0.37322(11) 0.0477(5) Uani 1 1 d .
N1 N 0.32960(12) 0.5029(3) 0.43240(12) 0.0421(6) Uani 1 1 d .
N2 N 0.15658(11) 0.1650(4) 0.38973(14) 0.0507(7) Uani 1 1 d .
C1 C 0.37279(12) 0.3605(4) 0.40386(12) 0.0324(6) Uani 1 1 d .
C2 C 0.44108(14) 0.4049(4) 0.39128(14) 0.0396(7) Uani 1 1 d .
H2A H 0.4582 0.5229 0.3999 0.048 Uiso 1 1 calc R
C3 C 0.48454(14) 0.2768(5) 0.36602(15) 0.0464(8) Uani 1 1 d .
H3A H 0.5317 0.3059 0.3567 0.056 Uiso 1 1 calc R
C4 C 0.45850(14) 0.1058(5) 0.35456(14) 0.0431(7) Uani 1 1 d .
H4A H 0.4880 0.0171 0.3369 0.052 Uiso 1 1 calc R
C5 C 0.38962(14) 0.0613(4) 0.36848(13) 0.0368(6) Uani 1 1 d .
H5A H 0.3729 -0.0578 0.3610 0.044 Uiso 1 1 calc R
C6 C 0.34509(12) 0.1898(4) 0.39321(11) 0.0295(6) Uani 1 1 d .
C7 C 0.27137(13) 0.1387(4) 0.40407(12) 0.0314(6) Uani 1 1 d .
C8 C 0.24060(13) 0.0150(4) 0.43883(13) 0.0330(6) Uani 1 1 d .
H8A H 0.2626 -0.0695 0.4647 0.040 Uiso 1 1 calc R
C9 C 0.16792(13) 0.0378(4) 0.42865(12) 0.0319(6) Uani 1 1 d .
C10 C 0.10730(12) -0.0566(3) 0.45720(12) 0.0308(6) Uani 1 1 d .
C11 C 0.08971(12) -0.2328(3) 0.43983(12) 0.0304(6) Uani 1 1 d .
C12 C 0.03428(14) -0.3183(4) 0.46741(12) 0.0355(6) Uani 1 1 d .
H12B H 0.0219 -0.4374 0.4553 0.043 Uiso 1 1 calc R
C13 C -0.00385(13) -0.2358(4) 0.51225(14) 0.0366(7) Uani 1 1 d .
C14 C 0.01388(14) -0.0609(4) 0.52909(13) 0.0374(6) Uani 1 1 d .
H14B H -0.0124 -0.0023 0.5594 0.045 Uiso 1 1 calc R
C15 C 0.06966(14) 0.0311(4) 0.50242(12) 0.0337(6) Uani 1 1 d .
C16 C 0.12942(14) -0.3293(4) 0.39037(14) 0.0435(7) Uani 1 1 d .
H16D H 0.1099 -0.4508 0.3846 0.065 Uiso 1 1 calc R
H16E H 0.1789 -0.3391 0.4013 0.065 Uiso 1 1 calc R
H16F H 0.1250 -0.2599 0.3534 0.065 Uiso 1 1 calc R
C17 C -0.06358(16) -0.3350(5) 0.54240(16) 0.0529(8) Uani 1 1 d .
H17D H -0.0687 -0.4559 0.5248 0.079 Uiso 1 1 calc R
H17E H -0.1070 -0.2665 0.5369 0.079 Uiso 1 1 calc R
H17F H -0.0537 -0.3466 0.5850 0.079 Uiso 1 1 calc R
C18 C 0.09021(17) 0.2170(4) 0.52353(17) 0.0530(8) Uani 1 1 d .
H18D H 0.0583 0.2560 0.5551 0.079 Uiso 1 1 calc R
H18E H 0.0876 0.3026 0.4903 0.079 Uiso 1 1 calc R
H18F H 0.1381 0.2137 0.5390 0.079 Uiso 1 1 calc R
O1' O -0.10339(12) 0.3400(3) 0.21307(12) 0.0553(6) Uani 1 1 d .
O2' O -0.05499(13) 0.5413(3) 0.15715(11) 0.0590(6) Uani 1 1 d .
O3' O 0.01482(9) 0.7416(3) 0.24956(11) 0.0488(6) Uani 1 1 d .
N1' N -0.09470(12) 0.4963(3) 0.19698(11) 0.0366(5) Uani 1 1 d .
N2' N 0.08183(11) 0.8013(3) 0.23231(14) 0.0516(7) Uani 1 1 d .
C1' C -0.13591(12) 0.6378(3) 0.22675(12) 0.0296(6) Uani 1 1 d .
C2' C -0.20386(13) 0.5925(4) 0.24241(13) 0.0355(6) Uani 1 1 d .
H2'A H -0.2215 0.4739 0.2358 0.043 Uiso 1 1 calc R
C3' C -0.24544(12) 0.7263(4) 0.26818(14) 0.0397(7) Uani 1 1 d .
H3'A H -0.2925 0.7001 0.2786 0.048 Uiso 1 1 calc R
C4' C -0.21864(13) 0.8950(4) 0.27841(13) 0.0402(7) Uani 1 1 d .
H4'A H -0.2474 0.9850 0.2962 0.048 Uiso 1 1 calc R
C5' C -0.15045(14) 0.9373(4) 0.26333(13) 0.0342(6) Uani 1 1 d .
H5'A H -0.1329 1.0555 0.2711 0.041 Uiso 1 1 calc R
C6' C -0.10740(12) 0.8088(3) 0.23700(12) 0.0293(6) Uani 1 1 d .
C7' C -0.03343(13) 0.8527(3) 0.22505(12) 0.0302(5) Uani 1 1 d .
C8' C -0.00174(14) 0.9840(4) 0.19379(13) 0.0311(6) Uani 1 1 d .
H8'A H -0.0230 1.0809 0.1726 0.037 Uiso 1 1 calc R
C9' C 0.07121(13) 0.9452(3) 0.19949(12) 0.0307(6) Uani 1 1 d .
C10' C 0.13208(13) 1.0402(3) 0.17242(12) 0.0304(6) Uani 1 1 d .
C11' C 0.14904(13) 1.2157(4) 0.19115(13) 0.0323(6) Uani 1 1 d .
C12' C 0.20705(14) 1.3002(4) 0.16535(13) 0.0379(6) Uani 1 1 d .
H12A H 0.2193 1.4186 0.1783 0.046 Uiso 1 1 calc R
C13' C 0.24719(14) 1.2192(5) 0.12185(14) 0.0426(7) Uani 1 1 d .
C14' C 0.22857(16) 1.0462(4) 0.10387(14) 0.0439(7) Uani 1 1 d .
H14A H 0.2558 0.9881 0.0741 0.053 Uiso 1 1 calc R
C15' C 0.17119(14) 0.9533(4) 0.12788(13) 0.0386(6) Uani 1 1 d .
C16' C 0.10788(15) 1.3108(4) 0.23801(14) 0.0430(7) Uani 1 1 d .
H16A H 0.1280 1.4312 0.2450 0.065 Uiso 1 1 calc R
H16B H 0.1093 1.2402 0.2749 0.065 Uiso 1 1 calc R
H16C H 0.0593 1.3237 0.2249 0.065 Uiso 1 1 calc R
C17' C 0.30891(17) 1.3149(6) 0.09409(17) 0.0624(10) Uani 1 1 d .
H17A H 0.3142 1.4351 0.1121 0.094 Uiso 1 1 calc R
H17B H 0.3011 1.3279 0.0512 0.094 Uiso 1 1 calc R
H17C H 0.3514 1.2438 0.1009 0.094 Uiso 1 1 calc R
C18' C 0.15297(18) 0.7670(4) 0.10433(19) 0.0572(9) Uani 1 1 d .
H18A H 0.1119 0.7204 0.1255 0.086 Uiso 1 1 calc R
H18B H 0.1926 0.6848 0.1105 0.086 Uiso 1 1 calc R
H18C H 0.1426 0.7751 0.0617 0.086 Uiso 1 1 calc R

loop_
_atom_site_aniso_label
_atom_site_aniso_U_11
_atom_site_aniso_U_22
_atom_site_aniso_U_33
_atom_site_aniso_U_23
_atom_site_aniso_U_13
_atom_site_aniso_U_12
O1 0.0708(16) 0.0375(13) 0.109(2) -0.0060(13) 0.0068(16) 0.0037(11)
O2 0.0658(16) 0.0623(15) 0.0755(18) -0.0130(13) 0.0372(15) 0.0056(12)
O3 0.0260(9) 0.0616(13) 0.0554(13) 0.0313(11) -0.0031(9) -0.0052(9)
N1 0.0403(14) 0.0424(14) 0.0436(15) -0.0075(11) -0.0049(12) 0.0033(11)
N2 0.0209(11) 0.0667(17) 0.0644(17) 0.0351(14) -0.0031(11) -0.0056(11)
C1 0.0271(13) 0.0420(15) 0.0281(14) 0.0005(12) -0.0038(11) 0.0062(11)
C2 0.0325(14) 0.0453(16) 0.0409(16) -0.0021(13) -0.0083(13) -0.0090(12)
C3 0.0231(13) 0.077(2) 0.0389(17) -0.0072(16) -0.0008(12) -0.0057(15)
C4 0.0284(14) 0.0567(19) 0.0444(18) -0.0105(14) -0.0036(13) 0.0090(13)
C5 0.0319(14) 0.0423(15) 0.0361(15) -0.0032(13) -0.0021(12) 0.0028(12)
C6 0.0246(12) 0.0387(14) 0.0251(13) 0.0048(11) -0.0029(10) -0.0018(11)
C7 0.0241(12) 0.0384(14) 0.0318(14) 0.0041(11) -0.0034(11) 0.0019(10)
C8 0.0225(12) 0.0395(14) 0.0370(15) 0.0087(12) -0.0026(11) 0.0028(11)
C9 0.0239(13) 0.0367(14) 0.0352(15) 0.0048(12) -0.0007(11) -0.0005(10)
C10 0.0235(12) 0.0365(14) 0.0325(14) 0.0095(11) -0.0015(11) 0.0037(10)
C11 0.0261(11) 0.0389(14) 0.0262(14) 0.0022(11) -0.0006(11) 0.0040(11)
C12 0.0327(14) 0.0361(14) 0.0378(16) 0.0051(13) -0.0002(12) -0.0006(11)
C13 0.0300(14) 0.0469(16) 0.0328(16) 0.0116(12) 0.0021(11) -0.0011(11)
C14 0.0308(14) 0.0502(17) 0.0312(15) 0.0053(12) 0.0054(12) 0.0107(12)
C15 0.0327(14) 0.0358(14) 0.0325(14) 0.0041(11) 0.0001(11) 0.0066(11)
C16 0.0380(16) 0.0474(17) 0.0452(17) -0.0033(14) 0.0118(14) 0.0014(12)
C17 0.0405(16) 0.065(2) 0.054(2) 0.0159(17) 0.0137(14) -0.0027(15)
C18 0.0556(19) 0.0438(17) 0.060(2) -0.0078(16) 0.0006(17) 0.0087(15)
O1' 0.0572(14) 0.0323(11) 0.0765(17) 0.0005(10) 0.0050(12) 0.0053(9)
O2' 0.0625(15) 0.0540(13) 0.0605(15) -0.0019(12) 0.0285(13) 0.0090(11)
O3' 0.0240(9) 0.0491(12) 0.0732(16) 0.0334(11) -0.0049(9) -0.0038(8)
N1' 0.0334(12) 0.0336(12) 0.0427(14) -0.0033(10) -0.0004(11) 0.0043(10)
N2' 0.0203(11) 0.0522(15) 0.083(2) 0.0334(15) 0.0007(12) -0.0042(10)
C1' 0.0231(12) 0.0349(13) 0.0307(14) 0.0012(12) -0.0014(10) 0.0012(10)
C2' 0.0265(12) 0.0398(14) 0.0401(15) -0.0062(13) -0.0021(12) -0.0101(11)
C3' 0.0192(12) 0.0592(19) 0.0407(17) -0.0062(14) 0.0023(11) -0.0009(12)
C4' 0.0291(14) 0.0533(18) 0.0382(16) -0.0096(13) 0.0007(13) 0.0104(12)
C5' 0.0350(14) 0.0318(14) 0.0358(15) -0.0018(12) -0.0012(12) 0.0001(11)
C6' 0.0226(12) 0.0370(14) 0.0283(14) 0.0019(12) -0.0028(10) -0.0029(10)
C7' 0.0252(12) 0.0315(12) 0.0339(14) 0.0048(11) -0.0022(11) 0.0023(10)
C8' 0.0281(12) 0.0296(12) 0.0357(15) 0.0059(11) 0.0037(11) 0.0030(10)
C9' 0.0256(13) 0.0311(12) 0.0354(14) 0.0086(12) -0.0010(11) -0.0008(10)
C10' 0.0221(12) 0.0342(13) 0.0349(14) 0.0097(11) -0.0001(10) 0.0006(10)
C11' 0.0275(13) 0.0364(13) 0.0330(14) 0.0098(12) -0.0014(11) 0.0011(11)
C12' 0.0331(14) 0.0422(15) 0.0384(16) 0.0120(13) -0.0050(12) -0.0100(11)
C13' 0.0310(14) 0.0635(19) 0.0332(16) 0.0158(14) 0.0000(12) -0.0006(13)
C14' 0.0390(16) 0.0601(19) 0.0327(15) 0.0050(14) 0.0070(12) 0.0059(13)
C15' 0.0348(15) 0.0426(15) 0.0383(15) 0.0055(13) 0.0024(12) 0.0030(12)
C16' 0.0403(15) 0.0455(16) 0.0433(17) -0.0023(14) 0.0009(13) 0.0012(12)
C17' 0.0440(17) 0.089(3) 0.054(2) 0.027(2) 0.0044(16) -0.0140(18)
C18' 0.068(2) 0.0441(17) 0.060(2) -0.0033(16) 0.0072(18) 0.0044(16)

loop_
_atom_type_symbol
_atom_type_description
_atom_type_scat_dispersion_real
_atom_type_scat_dispersion_imag
_atom_type_scat_source
C C 0.0033 0.0016 'International Tables Vol C Tables 4.2.6.8 and 6.1.1.4'
H H 0.0000 0.0000 'International Tables Vol C Tables 4.2.6.8 and 6.1.1.4'
N N 0.0061 0.0033 'International Tables Vol C Tables 4.2.6.8 and 6.1.1.4'
O O 0.0106 0.0060 'International Tables Vol C Tables 4.2.6.8 and 6.1.1.4'

loop_
_geom_angle_atom_site_label_1
_geom_angle_atom_site_label_2
_geom_angle_atom_site_label_3
_geom_angle
C7 O3 N2 107.7(2)
O2 N1 O1 124.1(3)
O2 N1 C1 118.7(3)
O1 N1 C1 117.2(3)
C9 N2 O3 106.1(2)
C2 C1 C6 122.9(2)
C2 C1 N1 116.7(3)
C6 C1 N1 120.3(2)
C1 C2 C3 119.5(3)
C1 C2 H2A 120.2
C3 C2 H2A 120.2
C4 C3 C2 119.0(3)
C4 C3 H3A 120.5
C2 C3 H3A 120.5
C3 C4 C5 120.9(3)
C3 C4 H4A 119.5
C5 C4 H4A 119.5
C4 C5 C6 120.6(3)
C4 C5 H5A 119.7
C6 C5 H5A 119.7
C1 C6 C5 117.0(2)
C1 C6 C7 124.5(2)
C5 C6 C7 118.4(2)
C8 C7 O3 110.4(2)
C8 C7 C6 133.6(2)
O3 C7 C6 116.0(2)
C7 C8 C9 104.8(2)
C7 C8 H8A 127.6
C9 C8 H8A 127.6
N2 C9 C8 110.9(2)
N2 C9 C10 119.7(2)
C8 C9 C10 129.4(2)
C11 C10 C15 120.5(2)
C11 C10 C9 119.9(2)
C15 C10 C9 119.6(2)
C12 C11 C10 118.9(2)
C12 C11 C16 119.9(2)
C10 C11 C16 121.2(2)
C13 C12 C11 122.1(3)
C13 C12 H12B 119.0
C11 C12 H12B 119.0
C12 C13 C14 118.6(2)
C12 C13 C17 120.7(3)
C14 C13 C17 120.7(3)
C13 C14 C15 121.4(3)
C13 C14 H14B 119.3
C15 C14 H14B 119.3
C14 C15 C10 118.6(2)
C14 C15 C18 120.4(3)
C10 C15 C18 121.0(3)
C11 C16 H16D 109.5
C11 C16 H16E 109.5
H16D C16 H16E 109.5
C11 C16 H16F 109.5
H16D C16 H16F 109.5
H16E C16 H16F 109.5
C13 C17 H17D 109.5
C13 C17 H17E 109.5
H17D C17 H17E 109.5
C13 C17 H17F 109.5
H17D C17 H17F 109.5
H17E C17 H17F 109.5
C15 C18 H18D 109.5
C15 C18 H18E 109.5
H18D C18 H18E 109.5
C15 C18 H18F 109.5
H18D C18 H18F 109.5
H18E C18 H18F 109.5
C7' O3' N2' 108.61(19)
O2' N1' O1' 124.0(2)
O2' N1' C1' 118.4(2)
O1' N1' C1' 117.6(2)
C9' N2' O3' 105.52(19)
C2' C1' C6' 122.9(2)
C2' C1' N1' 116.6(2)
C6' C1' N1' 120.5(2)
C1' C2' C3' 118.0(2)
C1' C2' H2'A 121.0
C3' C2' H2'A 121.0
C4' C3' C2' 120.1(2)
C4' C3' H3'A 120.0
C2' C3' H3'A 120.0
C3' C4' C5' 121.2(3)
C3' C4' H4'A 119.4
C5' C4' H4'A 119.4
C4' C5' C6' 120.7(3)
C4' C5' H5'A 119.7
C6' C5' H5'A 119.7
C5' C6' C1' 117.2(2)
C5' C6' C7' 119.8(2)
C1' C6' C7' 122.9(2)
C8' C7' O3' 110.1(2)
C8' C7' C6' 133.4(2)
O3' C7' C6' 116.6(2)
C7' C8' C9' 104.4(2)
C7' C8' H8'A 127.8
C9' C8' H8'A 127.8
N2' C9' C8' 111.4(2)
N2' C9' C10' 119.4(2)
C8' C9' C10' 129.2(2)
C15' C10' C11' 120.9(2)
C15' C10' C9' 119.6(2)
C11' C10' C9' 119.6(2)
C12' C11' C10' 118.1(3)
C12' C11' C16' 120.1(3)
C10' C11' C16' 121.7(2)
C13' C12' C11' 122.8(3)
C13' C12' H12A 118.6
C11' C12' H12A 118.6
C12' C13' C14' 117.6(3)
C12' C13' C17' 121.7(3)
C14' C13' C17' 120.7(3)
C13' C14' C15' 122.6(3)
C13' C14' H14A 118.7
C15' C14' H14A 118.7
C10' C15' C14' 117.9(3)
C10' C15' C18' 122.8(3)
C14' C15' C18' 119.3(3)
C11' C16' H16A 109.5
C11' C16' H16B 109.5
H16A C16' H16B 109.5
C11' C16' H16C 109.5
H16A C16' H16C 109.5
H16B C16' H16C 109.5
C13' C17' H17A 109.5
C13' C17' H17B 109.5
H17A C17' H17B 109.5
C13' C17' H17C 109.5
H17A C17' H17C 109.5
H17B C17' H17C 109.5
C15' C18' H18A 109.5
C15' C18' H18B 109.5
H18A C18' H18B 109.5
C15' C18' H18C 109.5
H18A C18' H18C 109.5
H18B C18' H18C 109.5

loop_
_geom_bond_atom_site_label_1
_geom_bond_atom_site_label_2
_geom_bond_distance
O1 N1 1.215(3)
O2 N1 1.212(3)
O3 C7 1.341(3)
O3 N2 1.416(3)
N1 C1 1.482(4)
N2 C9 1.302(4)
C1 C2 1.376(4)
C1 C6 1.387(4)
C2 C3 1.381(4)
C2 H2A 0.9500
C3 C4 1.380(5)
C3 H3A 0.9500
C4 C5 1.393(4)
C4 H4A 0.9500
C5 C6 1.390(4)
C5 H5A 0.9500
C6 C7 1.480(3)
C7 C8 1.338(4)
C8 C9 1.419(4)
C8 H8A 0.9500
C9 C10 1.497(3)
C10 C11 1.398(4)
C10 C15 1.404(4)
C11 C12 1.381(4)
C11 C16 1.523(4)
C12 C13 1.385(4)
C12 H12B 0.9500
C13 C14 1.387(4)
C13 C17 1.516(4)
C14 C15 1.399(4)
C14 H14B 0.9500
C15 C18 1.504(4)
C16 H16D 0.9800
C16 H16E 0.9800
C16 H16F 0.9800
C17 H17D 0.9800
C17 H17E 0.9800
C17 H17F 0.9800
C18 H18D 0.9800
C18 H18E 0.9800
C18 H18F 0.9800
O1' N1' 1.220(3)
O2' N1' 1.220(3)
O3' C7' 1.351(3)
O3' N2' 1.410(3)
N1' C1' 1.469(3)
N2' C9' 1.308(3)
C1' C2' 1.387(4)
C1' C6' 1.393(3)
C2' C3' 1.393(4)
C2' H2'A 0.9500
C3' C4' 1.365(4)
C3' H3'A 0.9500
C4' C5' 1.383(4)
C4' H4'A 0.9500
C5' C6' 1.388(4)
C5' H5'A 0.9500
C6' C7' 1.476(3)
C7' C8' 1.342(4)
C8' C9' 1.430(4)
C8' H8'A 0.9500
C9' C10' 1.489(4)
C10' C15' 1.405(4)
C10' C11' 1.399(4)
C11' C12' 1.399(4)
C11' C16' 1.491(4)
C12' C13' 1.380(5)
C12' H12A 0.9500
C13' C14' 1.385(5)
C13' C17' 1.511(4)
C14' C15' 1.402(4)
C14' H14A 0.9500
C15' C18' 1.513(4)
C16' H16A 0.9800
C16' H16B 0.9800
C16' H16C 0.9800
C17' H17A 0.9800
C17' H17B 0.9800
C17' H17C 0.9800
C18' H18A 0.9800
C18' H18B 0.9800
C18' H18C 0.9800

loop_
_geom_torsion_atom_site_label_1
_geom_torsion_atom_site_label_2
_geom_torsion_atom_site_label_3
_geom_torsion_atom_site_label_4
_geom_torsion
C7 O3 N2 C9 -0.2(4)
O2 N1 C1 C2 -153.7(3)
O1 N1 C1 C2 26.6(4)
O2 N1 C1 C6 23.7(4)
O1 N1 C1 C6 -156.0(3)
C6 C1 C2 C3 1.1(5)
N1 C1 C2 C3 178.4(3)
C1 C2 C3 C4 -0.7(5)
C2 C3 C4 C5 -0.4(5)
C3 C4 C5 C6 1.3(5)
C2 C1 C6 C5 -0.3(4)
N1 C1 C6 C5 -177.5(2)
C2 C1 C6 C7 -177.7(3)
N1 C1 C6 C7 5.1(4)
C4 C5 C6 C1 -0.9(4)
C4 C5 C6 C7 176.7(3)
N2 O3 C7 C8 0.8(3)
N2 O3 C7 C6 -179.6(2)
C1 C6 C7 C8 -119.7(4)
C5 C6 C7 C8 63.0(4)
C1 C6 C7 O3 60.8(4)
C5 C6 C7 O3 -116.6(3)
O3 C7 C8 C9 -1.0(3)
C6 C7 C8 C9 179.5(3)
O3 N2 C9 C8 -0.4(4)
O3 N2 C9 C10 177.5(2)
C7 C8 C9 N2 0.9(4)
C7 C8 C9 C10 -176.8(3)
N2 C9 C10 C11 105.0(3)
C8 C9 C10 C11 -77.5(4)
N2 C9 C10 C15 -76.6(4)
C8 C9 C10 C15 100.9(3)
C15 C10 C11 C12 0.7(4)
C9 C10 C11 C12 179.0(2)
C15 C10 C11 C16 179.3(2)
C9 C10 C11 C16 -2.4(4)
C10 C11 C12 C13 -0.8(4)
C16 C11 C12 C13 -179.4(3)
C11 C12 C13 C14 1.0(4)
C11 C12 C13 C17 -178.8(3)
C12 C13 C14 C15 -1.0(4)
C17 C13 C14 C15 178.8(3)
C13 C14 C15 C10 0.9(4)
C13 C14 C15 C18 -176.9(3)
C11 C10 C15 C14 -0.7(4)
C9 C10 C15 C14 -179.0(2)
C11 C10 C15 C18 177.1(3)
C9 C10 C15 C18 -1.3(4)
C7' O3' N2' C9' 1.0(3)
O2' N1' C1' C2' 142.2(3)
O1' N1' C1' C2' -36.5(3)
O2' N1' C1' C6' -36.4(4)
O1' N1' C1' C6' 144.9(3)
C6' C1' C2' C3' 1.6(4)
N1' C1' C2' C3' -177.0(3)
C1' C2' C3' C4' -1.3(4)
C2' C3' C4' C5' 0.4(5)
C3' C4' C5' C6' 0.3(4)
C4' C5' C6' C1' 0.0(4)
C4' C5' C6' C7' -175.8(3)
C2' C1' C6' C5' -0.9(4)
N1' C1' C6' C5' 177.6(2)
C2' C1' C6' C7' 174.7(3)
N1' C1' C6' C7' -6.8(4)
N2' O3' C7' C8' -1.3(3)
N2' O3' C7' C6' 178.6(3)
C5' C6' C7' C8' -57.1(5)
C1' C6' C7' C8' 127.4(3)
C5' C6' C7' O3' 123.0(3)
C1' C6' C7' O3' -52.5(4)
O3' C7' C8' C9' 1.1(3)
C6' C7' C8' C9' -178.8(3)
O3' N2' C9' C8' -0.3(3)
O3' N2' C9' C10' -178.4(3)
C7' C8' C9' N2' -0.5(3)
C7' C8' C9' C10' 177.4(3)
N2' C9' C10' C15' 67.3(4)
C8' C9' C10' C15' -110.4(3)
N2' C9' C10' C11' -113.5(3)
C8' C9' C10' C11' 68.8(4)
C15' C10' C11' C12' -1.6(4)
C9' C10' C11' C12' 179.2(2)
C15' C10' C11' C16' 179.5(3)
C9' C10' C11' C16' 0.3(4)
C10' C11' C12' C13' 1.1(4)
C16' C11' C12' C13' 180.0(3)
C11' C12' C13' C14' -0.4(4)
C11' C12' C13' C17' 179.0(3)
C12' C13' C14' C15' 0.3(5)
C17' C13' C14' C15' -179.2(3)
C11' C10' C15' C14' 1.5(4)
C9' C10' C15' C14' -179.4(2)
C11' C10' C15' C18' -177.3(3)
C9' C10' C15' C18' 1.9(4)
C13' C14' C15' C10' -0.8(4)
C13' C14' C15' C18' 178.0(3)
